data_2312962
loop_
_publ_author_name
'Pokhvata, Olha'
'Butler, Gionne Q.'
'Baranets, Sviatoslav'

_publ_section_title
;
 EuSnAs: the first arsenide adopting the NbCrN structure type.
;
_journal_coeditor_code YD3080
_journal_issue 9
_journal_name_full 'Acta crystallographica. Section C, Structural chemistry'
_journal_page_first 506
_journal_page_last 512
_journal_paper_doi 10.1107/S2053229626008223
_journal_volume 82
_journal_year 2026
_chemical_formula_iupac 'Eu Sn As'
_chemical_formula_moiety 'As Eu Sn'
_chemical_formula_sum 'As Eu Sn'
_chemical_formula_weight 345.57
_chemical_name_systematic
;
Europium tin arsenide
;
_space_group_crystal_system tetragonal
_space_group_IT_number 129
_space_group_name_Hall '-P 4a 2a'
_space_group_name_H-M_alt 'P 4/n m m :2'
_atom_sites_solution_primary iterative
_audit_creation_method
;
Olex2 1.5
(compiled 2022.04.07 svn.rca3783a0 for OlexSys, GUI svn.r6498)
;
_cell_angle_alpha 90
_cell_angle_beta 90
_cell_angle_gamma 90
_cell_formula_units_Z 2
_cell_length_a 4.35830(10)
_cell_length_b 4.35830(10)
_cell_length_c 8.9333(5)
_cell_measurement_reflns_used 2115
_cell_measurement_temperature 100.00
_cell_measurement_theta_max 25.640
_cell_measurement_theta_min 3.599
_cell_volume 169.686(11)
_computing_cell_refinement
;
SAINT (Bruker, 2016)
;
_computing_data_collection
;
APEX4 (Bruker, 2021)
;
_computing_data_reduction
;
SAINT (Bruker, 2016)
;
_computing_molecular_graphics
;
DIAMOND (Putz, 2025)
;
_computing_publication_material
;
publCIF (Westrip, 2010),
<i>STRUCTURE TIDY</i> program (Gelato & Parth\'e, 1987) and
OLEX2 (Dolomanov <i>et al.</i>, 2009)
;
_computing_structure_refinement
;
SHELXL2018 (Sheldrick, 2015<i>b</i>)
;
_computing_structure_solution
;
SHELXT2014 (Sheldrick, 2015<i>a</i>)
;
_diffrn_ambient_temperature 100.00
_diffrn_measured_fraction_theta_full 0.975
_diffrn_measured_fraction_theta_max 0.987
_diffrn_measurement_device_type 'Bruker D8 VENTURE DUO'
_diffrn_measurement_method '\f and \w scans'
_diffrn_radiation_type AgK\a
_diffrn_radiation_wavelength 0.56086
_diffrn_reflns_av_R_equivalents 0.0374
_diffrn_reflns_av_unetI/netI 0.0127
_diffrn_reflns_limit_h_max 6
_diffrn_reflns_limit_h_min -6
_diffrn_reflns_limit_k_max 6
_diffrn_reflns_limit_k_min -6
_diffrn_reflns_limit_l_max 13
_diffrn_reflns_limit_l_min -13
_diffrn_reflns_number 3889
_diffrn_reflns_theta_full 19.665
_diffrn_reflns_theta_max 25.644
_diffrn_reflns_theta_min 3.600
_diffrn_source_current 0.9
_diffrn_source_power 0.045
_diffrn_source_voltage 50.0
_exptl_absorpt_coefficient_mu 18.425
_exptl_absorpt_correction_T_max 0.2592
_exptl_absorpt_correction_T_min 0.1464
_exptl_absorpt_correction_type multi-scan
_exptl_absorpt_process_details
;
(SADABS; Bruker, 2016)
;
_exptl_crystal_colour black
_exptl_crystal_density_diffrn 6.763
_exptl_crystal_description block
_exptl_crystal_F_000 292
_exptl_crystal_size_max 0.12
_exptl_crystal_size_mid 0.06
_exptl_crystal_size_min 0.04
_refine_diff_density_max 0.736
_refine_diff_density_min -1.100
_refine_ls_extinction_coef 0.0179(13)
_refine_ls_extinction_expression Fc^*^=kFc[1+0.001xFc^2^\l^3^/sin(2\q)]^-1/4^
_refine_ls_extinction_method
;
SHELXL2018 (Sheldrick, 2015<i>b</i>)
;
_refine_ls_goodness_of_fit_ref 1.182
_refine_ls_hydrogen_treatment undef
_refine_ls_matrix_type full
_refine_ls_number_parameters 11
_refine_ls_number_reflns 229
_refine_ls_number_restraints 0
_refine_ls_restrained_S_all 1.182
_refine_ls_R_factor_all 0.0121
_refine_ls_R_factor_gt 0.0109
_refine_ls_shift/su_max 0.000
_refine_ls_shift/su_mean 0.000
_refine_ls_structure_factor_coef Fsqd
_refine_ls_weighting_details 'w=1/[\s^2^(Fo^2^)+(0.0131P)^2^+0.0137P] where P=(Fo^2^+2Fc^2^)/3'
_refine_ls_weighting_scheme calc
_refine_ls_wR_factor_gt 0.0257
_refine_ls_wR_factor_ref 0.0260
_reflns_number_gt 218
_reflns_number_total 229
_reflns_threshold_expression 'I > 2\s(I)'
_cod_data_source_file yd3080sup1.cif
_cod_data_source_block I
_cod_original_cell_volume 169.686(12)
_cod_original_sg_symbol_H-M 'P 4/n m m'
_cod_database_code 2312962
_shelx_space_group_comment
;
The symmetry employed for this shelxl refinement is uniquely defined
by the following loop, which should always be used as a source of
symmetry information in preference to the above space-group names.
They are only intended as comments.
;

loop_
_space_group_symop_operation_xyz
'x, y, z'
'-x+1/2, -y+1/2, z'
'-y+1/2, x, z'
'y, -x+1/2, z'
'-x, y+1/2, -z'
'x+1/2, -y, -z'
'y+1/2, x+1/2, -z'
'-y, -x, -z'
'-x, -y, -z'
'x-1/2, y-1/2, -z'
'y-1/2, -x, -z'
'-y, x-1/2, -z'
'x, -y-1/2, z'
'-x-1/2, y, z'
'-y-1/2, -x-1/2, z'
'y, x, z'

loop_
_atom_site_type_symbol
_atom_site_label
_atom_site_fract_x
_atom_site_fract_y
_atom_site_fract_z
_atom_site_U_iso_or_equiv
_atom_site_adp_type
_atom_site_calc_flag
_atom_site_occupancy
_atom_site_disorder_assembly
_atom_site_disorder_group
Eu Eu1 0.250000 0.250000 0.67322(3) 0.00527(9) Uani d 1 . .
Sn Sn1 0.250000 0.250000 0.04859(4) 0.00715(10) Uani d 1 . .
As As1 0.250000 0.250000 0.33347(6) 0.00506(11) Uani d 1 . .

loop_
_atom_site_aniso_label
_atom_site_aniso_U_11
_atom_site_aniso_U_22
_atom_site_aniso_U_33
_atom_site_aniso_U_12
_atom_site_aniso_U_13
_atom_site_aniso_U_23
Eu1 0.00528(10) 0.00528(10) 0.00524(13) 0.000 0.000 0.000
Sn1 0.00889(11) 0.00889(11) 0.00367(18) 0.000 0.000 0.000
As1 0.00566(14) 0.00566(14) 0.0039(2) 0.000 0.000 0.000

loop_
_atom_type_symbol
_atom_type_description
_atom_type_scat_dispersion_real
_atom_type_scat_dispersion_imag
_atom_type_scat_source
As As 0.2841 1.3395 'International Tables Vol C Tables 4.2.6.8 and 6.1.1.4'
Eu Eu -0.3385 2.4504 'International Tables Vol C Tables 4.2.6.8 and 6.1.1.4'
Sn Sn -1.1290 0.9349 'International Tables Vol C Tables 4.2.6.8 and 6.1.1.4'

loop_
_geom_angle_atom_site_label_1
_geom_angle_atom_site_label_2
_geom_angle_atom_site_label_3
_geom_angle_site_symmetry_1
_geom_angle_site_symmetry_3
_geom_angle
_geom_angle_publ_flag
Eu1 Eu1 Eu1 1_545 1_655 90.0 ?
Eu1 Eu1 Eu1 1_655 9_556 119.930(3) ?
Eu1 Eu1 Eu1 1_655 9_656 60.070(3) ?
Eu1 Eu1 Eu1 1_545 1_565 180.0 ?
Eu1 Eu1 Eu1 1_455 9_556 60.070(3) ?
Eu1 Eu1 Eu1 1_655 1_565 90.0 ?
Eu1 Eu1 Eu1 1_545 9_556 60.070(3) ?
Eu1 Eu1 Eu1 1_455 9_656 119.930(3) ?
Eu1 Eu1 Eu1 1_565 9_556 119.930(3) ?
Eu1 Eu1 Eu1 1_545 1_455 90.0 ?
Eu1 Eu1 Eu1 1_545 9_656 60.070(3) ?
Eu1 Eu1 Eu1 1_655 1_455 180.0 ?
Eu1 Eu1 Eu1 1_565 9_656 119.930(3) ?
Eu1 Eu1 Eu1 1_565 1_455 90.0 ?
Eu1 Eu1 Eu1 9_556 9_656 59.860(6) ?
Sn1 Eu1 Eu1 1_556 1_565 90.0 ?
Sn1 Eu1 Eu1 1_556 9_556 135.121(5) ?
Sn1 Eu1 Eu1 1_556 1_655 90.0 ?
Sn1 Eu1 Eu1 1_556 1_455 90.0 ?
Sn1 Eu1 Eu1 1_556 9_656 135.121(5) ?
Sn1 Eu1 Eu1 1_556 1_545 90.0 ?
As1 Eu1 Eu1 . 1_455 90.0 ?
As1 Eu1 Eu1 9_566 1_655 134.9890(10) ?
As1 Eu1 Eu1 9_656 9_556 89.213(8) ?
As1 Eu1 Eu1 9_656 9_656 44.010(10) ?
As1 Eu1 Eu1 9_556 9_656 89.213(8) ?
As1 Eu1 Eu1 9_556 1_455 45.0 ?
As1 Eu1 Eu1 9_666 1_655 45.0 ?
As1 Eu1 Eu1 9_566 1_545 135.0 ?
As1 Eu1 Eu1 . 9_656 44.879(5) ?
As1 Eu1 Eu1 9_656 1_455 135.0 ?
As1 Eu1 Eu1 9_566 9_556 89.213(8) ?
As1 Eu1 Eu1 9_566 1_565 45.0 ?
As1 Eu1 Eu1 9_666 1_545 135.0 ?
As1 Eu1 Eu1 9_656 1_545 45.0 ?
As1 Eu1 Eu1 9_556 1_655 135.0 ?
As1 Eu1 Eu1 9_566 9_656 133.768(14) ?
As1 Eu1 Eu1 9_656 1_655 45.0 ?
As1 Eu1 Eu1 9_656 1_565 135.0 ?
As1 Eu1 Eu1 9_666 9_656 89.213(8) ?
As1 Eu1 Eu1 9_556 1_565 135.0 ?
As1 Eu1 Eu1 9_556 1_545 45.0 ?
As1 Eu1 Eu1 . 1_565 90.0 ?
As1 Eu1 Eu1 9_666 1_455 135.0 ?
As1 Eu1 Eu1 . 1_655 90.0 ?
As1 Eu1 Eu1 . 1_545 90.0 ?
As1 Eu1 Eu1 . 9_556 44.879(5) ?
As1 Eu1 Eu1 9_666 1_565 45.0 ?
As1 Eu1 Eu1 9_666 9_556 133.768(14) ?
As1 Eu1 Eu1 9_566 1_455 45.0 ?
As1 Eu1 Eu1 9_556 9_556 44.010(10) ?
As1 Eu1 Sn1 . 1_556 180.0 ?
As1 Eu1 Sn1 9_566 1_556 91.111(11) ?
As1 Eu1 Sn1 9_656 1_556 91.111(11) ?
As1 Eu1 Sn1 9_556 1_556 91.111(11) ?
As1 Eu1 Sn1 9_666 1_556 91.111(11) ?
As1 Eu1 As1 9_556 9_566 90.0 ?
As1 Eu1 As1 9_566 9_656 177.78(2) ?
As1 Eu1 As1 9_666 9_556 177.78(2) ?
As1 Eu1 As1 9_666 9_566 90.0 ?
As1 Eu1 As1 . 9_666 88.889(11) ?
As1 Eu1 As1 . 9_656 88.889(11) ?
As1 Eu1 As1 . 9_566 88.889(11) ?
As1 Eu1 As1 9_666 9_656 90.0 ?
As1 Eu1 As1 9_556 9_656 90.0 ?
As1 Eu1 As1 . 9_556 88.889(11) ?
Sn1 Sn1 Eu1 9_655 1_554 74.269(13) ?
Sn1 Sn1 Eu1 9 1_554 74.269(13) ?
Sn1 Sn1 Eu1 9_665 1_554 74.269(13) ?
Sn1 Sn1 Eu1 9_565 1_554 74.269(13) ?
Sn1 Sn1 Sn1 9 9_665 148.54(3) ?
Sn1 Sn1 Sn1 9_665 9_565 85.784(7) ?
Sn1 Sn1 Sn1 9 9_565 85.784(7) ?
Sn1 Sn1 Sn1 9_665 9_655 85.784(7) ?
Sn1 Sn1 Sn1 9_565 9_655 148.54(3) ?
Sn1 Sn1 Sn1 9 9_655 85.784(7) ?
As1 Sn1 Eu1 . 1_554 180.0 ?
As1 Sn1 Sn1 . 9_655 105.731(13) ?
As1 Sn1 Sn1 . 9_565 105.731(13) ?
As1 Sn1 Sn1 . 9_665 105.731(13) ?
As1 Sn1 Sn1 . 9 105.731(13) ?
Eu1 As1 Eu1 . 9_556 91.110(11) ?
Eu1 As1 Eu1 9_656 9_566 177.78(2) ?
Eu1 As1 Eu1 . 9_566 91.110(11) ?
Eu1 As1 Eu1 9_666 9_566 90.0 ?
Eu1 As1 Eu1 9_666 9_656 90.0 ?
Eu1 As1 Eu1 9_556 9_666 177.78(2) ?
Eu1 As1 Eu1 9_556 9_566 90.0 ?
Eu1 As1 Eu1 . 9_656 91.110(11) ?
Eu1 As1 Eu1 9_556 9_656 90.0 ?
Eu1 As1 Eu1 . 9_666 91.110(11) ?
Sn1 As1 Eu1 . 9_566 88.890(11) ?
Sn1 As1 Eu1 . . 180.0 ?
Sn1 As1 Eu1 . 9_556 88.890(11) ?
Sn1 As1 Eu1 . 9_656 88.890(11) ?
Sn1 As1 Eu1 . 9_666 88.890(11) ?

loop_
_geom_bond_atom_site_label_1
_geom_bond_atom_site_label_2
_geom_bond_site_symmetry_2
_geom_bond_distance
_geom_bond_publ_flag
Eu1 Eu1 1_545 4.35830(10) ?
Eu1 Eu1 9_656 4.3675(4) ?
Eu1 Eu1 9_556 4.3675(4) ?
Eu1 Eu1 1_565 4.35830(11) ?
Eu1 Eu1 1_455 4.35830(10) ?
Eu1 Eu1 1_655 4.35830(10) ?
Eu1 Sn1 1_556 3.3533(5) ?
Eu1 As1 9_656 3.08236(7) ?
Eu1 As1 . 3.0351(6) ?
Eu1 As1 9_666 3.08236(7) ?
Eu1 As1 9_556 3.08236(7) ?
Eu1 As1 9_566 3.08236(7) ?
Sn1 Sn1 9_655 3.2017(2) ?
Sn1 Sn1 9_665 3.2017(2) ?
Sn1 Sn1 9_565 3.2017(2) ?
Sn1 Sn1 9 3.2017(2) ?
Sn1 As1 . 2.5450(7) ?

_cod_database_fobs_code 2312962
